data_2221803
loop_
_publ_author_name
'Chantrapromma, Suchada'
'Chanawanno, Kullapa'
'Fun, Hoong-Kun'

_publ_section_title
;
 (<i>E</i>)-1-Methyl-4-[2-(1-naphthyl)vinyl]pyridinium
 4-bromobenzenesulfonate
;
_journal_coeditor_code SJ2603
_journal_issue 5
_journal_name_full 'Acta Crystallographica Section E'
_journal_page_first o1144
_journal_page_last o1145
_journal_paper_doi 10.1107/S1600536809014974
_journal_volume 65
_journal_year 2009
_chemical_formula_iupac 'C18 H16 N +, C6 H4 Br O3 S -'
_chemical_formula_moiety 'C18 H16 N +, C6 H4 Br O3 S -'
_chemical_formula_sum 'C24 H20 Br N O3 S'
_chemical_formula_weight 482.38
_chemical_melting_point_gt 495
_chemical_melting_point_lt 496
_chemical_name_systematic
;
(<i>E</i>)-1-Methyl-4-[2-(1-naphthyl)vinyl]pyridinium
4-bromobenzenesulfonate
;
_space_group_IT_number 33
_symmetry_cell_setting orthorhombic
_symmetry_space_group_name_Hall 'P 2c -2n'
_symmetry_space_group_name_H-M 'P n a 21'
_atom_sites_solution_hydrogens geom
_atom_sites_solution_primary direct
_atom_sites_solution_secondary difmap
_audit_creation_method SHELXL-97
_cell_angle_alpha 90.00
_cell_angle_beta 90.00
_cell_angle_gamma 90.00
_cell_formula_units_Z 4
_cell_length_a 12.2195(2)
_cell_length_b 21.9907(4)
_cell_length_c 7.62560(10)
_cell_measurement_reflns_used 5563
_cell_measurement_temperature 100(2)
_cell_measurement_theta_max 30.00
_cell_measurement_theta_min 2.49
_cell_volume 2049.12(6)
_computing_cell_refinement 'SAINT (Bruker, 2005)'
_computing_data_collection 'APEX2 (Bruker, 2005)'
_computing_data_reduction 'SAINT (Bruker, 2005)'
_computing_molecular_graphics 'SHELXTL (Sheldrick, 2008)'
_computing_publication_material
;
SHELXTL (Sheldrick, 2008) and PLATON (Spek, 2009)
;
_computing_structure_refinement 'SHELXTL (Sheldrick, 2008)'
_computing_structure_solution 'SHELXTL (Sheldrick, 2008)'
_diffrn_ambient_temperature 100
_diffrn_measured_fraction_theta_full 0.998
_diffrn_measured_fraction_theta_max 0.998
_diffrn_measurement_device_type 'Bruker APEXII CCD area-detector'
_diffrn_measurement_method '\f and \w'
_diffrn_radiation_monochromator graphite
_diffrn_radiation_source 'sealed tube'
_diffrn_radiation_type MoK\a
_diffrn_radiation_wavelength 0.71073
_diffrn_reflns_av_R_equivalents 0.0436
_diffrn_reflns_av_sigmaI/netI 0.0782
_diffrn_reflns_limit_h_max 17
_diffrn_reflns_limit_h_min -12
_diffrn_reflns_limit_k_max 25
_diffrn_reflns_limit_k_min -30
_diffrn_reflns_limit_l_max 10
_diffrn_reflns_limit_l_min -10
_diffrn_reflns_number 15171
_diffrn_reflns_theta_full 30.00
_diffrn_reflns_theta_max 30.00
_diffrn_reflns_theta_min 2.49
_diffrn_standards_number 0
_exptl_absorpt_coefficient_mu 2.135
_exptl_absorpt_correction_T_max 0.7528
_exptl_absorpt_correction_T_min 0.4374
_exptl_absorpt_correction_type multi-scan
_exptl_absorpt_process_details '(SADABS; Bruker, 2005)'
_exptl_crystal_colour Yellow
_exptl_crystal_density_diffrn 1.564
_exptl_crystal_density_method 'not measured'
_exptl_crystal_description Needle
_exptl_crystal_F_000 984
_exptl_crystal_size_max 0.46
_exptl_crystal_size_mid 0.15
_exptl_crystal_size_min 0.14
_refine_diff_density_max 1.112
_refine_diff_density_min -0.485
_refine_ls_abs_structure_details 'Flack (1983), 2373 Friedel pairs'
_refine_ls_abs_structure_Flack -0.003(11)
_refine_ls_extinction_method none
_refine_ls_goodness_of_fit_ref 1.027
_refine_ls_hydrogen_treatment constr
_refine_ls_matrix_type full
_refine_ls_number_parameters 326
_refine_ls_number_reflns 5563
_refine_ls_number_restraints 11
_refine_ls_restrained_S_all 1.029
_refine_ls_R_factor_all 0.0783
_refine_ls_R_factor_gt 0.0468
_refine_ls_shift/su_max 0.002
_refine_ls_shift/su_mean 0.000
_refine_ls_structure_factor_coef Fsqd
_refine_ls_weighting_details 'calc w=1/[\s^2^(Fo^2^)+(0.0268P)^2^+1.3478P] where P=(Fo^2^+2Fc^2^)/3'
_refine_ls_weighting_scheme calc
_refine_ls_wR_factor_gt 0.0936
_refine_ls_wR_factor_ref 0.1065
_reflns_number_gt 3975
_reflns_number_total 5563
_reflns_threshold_expression I>2\s(I)
_cod_data_source_file sj2603.cif
_cod_data_source_block I
_cod_depositor_comments
;
The following automatic conversions were performed:
'_symmetry_cell_setting' value 'Orthorhombic' changed to 'orthorhombic'
according to '/home/saulius/struct/CIF-dictionaries/cif_core.dic'
dictionary named 'cif_core.dic' version 2.4.1 from 2010-06-29.

Automatic conversion script
Id: cif_fix_enum 1527 2010-12-29 10:47:43Z saulius 

The following automatic conversions were performed:

'_symmetry_cell_setting' value 'Orthorhombic' changed to
'orthorhombic' according to
/home/saulius/struct/CIF-dictionaries/cif_core.dic dictionary named
'cif_core.dic' version 2.4.1 from 2010-06-29.

Automatic conversion script
Id: cif_fix_values 1715 2011-07-08 13:25:40Z adriana 
;
_cod_database_code 2221803
_cod_database_fobs_code 2221803

loop_
_symmetry_equiv_pos_as_xyz
'x, y, z'
'-x, -y, z+1/2'
'x+1/2, -y+1/2, z'
'-x+1/2, y+1/2, z+1/2'

loop_
_atom_site_type_symbol
_atom_site_label
_atom_site_fract_x
_atom_site_fract_y
_atom_site_fract_z
_atom_site_U_iso_or_equiv
_atom_site_adp_type
_atom_site_calc_flag
_atom_site_refinement_flags
_atom_site_occupancy
_atom_site_disorder_assembly
_atom_site_disorder_group
Br Br1 1.09367(3) 0.735910(17) 0.33953(7) 0.03638(11) Uani d . 1 . .
S S1 0.77513(7) 0.83524(5) 0.94982(13) 0.0282(2) Uani d . 1 . .
O O1 0.8448(2) 0.85394(18) 1.0921(4) 0.0511(9) Uani d . 1 . .
O O2 0.7122(2) 0.88360(13) 0.8744(4) 0.0441(8) Uani d . 1 . .
O O3 0.7095(3) 0.78212(14) 0.9922(5) 0.0518(9) Uani d . 1 . .
N N1A 0.7710(6) 0.6185(4) 0.1666(13) 0.0408(19) Uani d PD 0.708(6) A 1
C C1A 0.2235(8) 0.4733(4) 0.2313(16) 0.0658(14) Uani d P 0.708(6) A 1
C C2A 0.2047(9) 0.5344(4) 0.3012(16) 0.061(3) Uani d P 0.708(6) A 1
H H2AA 0.2583 0.5650 0.2827 0.073 Uiso calc PR 0.708(6) A 1
C C3A 0.1123(9) 0.5484(5) 0.3922(16) 0.0658(14) Uani d P 0.708(6) A 1
H H3AA 0.1022 0.5883 0.4370 0.079 Uiso calc PR 0.708(6) A 1
C C4A 0.0335(10) 0.5048(4) 0.4194(18) 0.0658(14) Uani d P 0.708(6) A 1
H H4AA -0.0282 0.5156 0.4885 0.079 Uiso calc PR 0.708(6) A 1
C C5A 0.0378(8) 0.4470(5) 0.3538(16) 0.054(3) Uani d P 0.708(6) A 1
H H5AA -0.0208 0.4190 0.3685 0.065 Uiso calc PR 0.708(6) A 1
C C6A 0.1369(10) 0.4309(5) 0.2605(17) 0.047(3) Uani d P 0.708(6) A 1
C C7A 0.1552(9) 0.3698(4) 0.1942(13) 0.057(3) Uani d P 0.708(6) A 1
H H7AA 0.0989 0.3401 0.2024 0.069 Uiso calc PR 0.708(6) A 1
C C8A 0.2557(7) 0.3547(3) 0.1185(10) 0.0410(18) Uani d P 0.708(6) A 1
H H8AA 0.2682 0.3142 0.0800 0.049 Uiso calc PR 0.708(6) A 1
C C9A 0.3383(7) 0.3982(3) 0.0984(10) 0.0401(18) Uani d P 0.708(6) A 1
H H9AA 0.4057 0.3868 0.0459 0.048 Uiso calc PR 0.708(6) A 1
C C10A 0.3236(5) 0.4569(3) 0.1531(12) 0.055(2) Uani d P 0.708(6) A 1
C C11A 0.4093(6) 0.5027(4) 0.1523(13) 0.0658(14) Uani d P 0.708(6) A 1
H H11A 0.3894 0.5443 0.1429 0.079 Uiso calc PR 0.708(6) A 1
C C12A 0.5166(7) 0.4881(3) 0.1644(12) 0.0658(14) Uani d P 0.708(6) A 1
H H12A 0.5361 0.4470 0.1858 0.079 Uiso calc PR 0.708(6) A 1
C C13A 0.6044(5) 0.5338(3) 0.1455(9) 0.0354(15) Uani d PD 0.708(6) A 1
C C14A 0.7055(6) 0.5194(3) 0.2165(8) 0.0304(14) Uani d PD 0.708(6) A 1
H H14A 0.7179 0.4795 0.2597 0.036 Uiso calc PR 0.708(6) A 1
C C15A 0.7866(6) 0.5609(4) 0.2254(11) 0.0426(19) Uani d PD 0.708(6) A 1
H H15A 0.8555 0.5497 0.2734 0.051 Uiso calc PR 0.708(6) A 1
C C16A 0.6701(8) 0.6347(5) 0.0899(16) 0.032(2) Uani d PD 0.708(6) A 1
H H16A 0.6591 0.6737 0.0394 0.038 Uiso calc PR 0.708(6) A 1
C C17A 0.5912(11) 0.5933(6) 0.091(2) 0.034(2) Uani d PD 0.708(6) A 1
H H17A 0.5207 0.6053 0.0517 0.041 Uiso calc PR 0.708(6) A 1
C C18A 0.8611(5) 0.6636(3) 0.1790(13) 0.049(2) Uani d P 0.708(6) A 1
H H18A 0.8357 0.7030 0.1345 0.074 Uiso calc PR 0.708(6) A 1
H H18B 0.9235 0.6497 0.1089 0.074 Uiso calc PR 0.708(6) A 1
H H18C 0.8835 0.6679 0.3017 0.074 Uiso calc PR 0.708(6) A 1
N N1B 0.7857(17) 0.6237(10) 0.118(3) 0.028(5) Uiso d P 0.292(6) A 2
C C1B 0.2380(11) 0.4829(7) 0.2936(15) 0.028(4) Uiso d PD 0.292(6) A 2
C C2B 0.2071(16) 0.5389(8) 0.3799(19) 0.027(4) Uiso d PD 0.292(6) A 2
H H2BA 0.2576 0.5711 0.3981 0.032 Uiso calc PR 0.292(6) A 2
C C3B 0.0975(14) 0.5426(9) 0.435(2) 0.029(4) Uiso d PD 0.292(6) A 2
H H3BA 0.0726 0.5797 0.4849 0.035 Uiso calc PR 0.292(6) A 2
C C4B 0.0193(17) 0.4919(8) 0.420(3) 0.032(4) Uiso d PD 0.292(6) A 2
H H4BA -0.0524 0.4921 0.4682 0.038 Uiso calc PR 0.292(6) A 2
C C5B 0.0648(15) 0.4427(10) 0.324(3) 0.020(4) Uiso d PD 0.292(6) A 2
H H5BA 0.0163 0.4100 0.2996 0.024 Uiso calc PR 0.292(6) A 2
C C6B 0.1667(19) 0.4362(14) 0.264(4) 0.028(6) Uiso d PD 0.292(6) A 2
C C7B 0.1927(16) 0.3832(10) 0.183(3) 0.037(5) Uiso d PD 0.292(6) A 2
H H7BA 0.1410 0.3514 0.1690 0.044 Uiso calc PR 0.292(6) A 2
C C8B 0.3015(16) 0.3782(11) 0.119(2) 0.025(4) Uiso d PD 0.292(6) A 2
H H8BA 0.3218 0.3447 0.0472 0.030 Uiso calc PR 0.292(6) A 2
C C9B 0.3804(14) 0.4237(8) 0.164(2) 0.038(4) Uiso d PD 0.292(6) A 2
H H9BA 0.4533 0.4190 0.1223 0.045 Uiso calc PR 0.292(6) A 2
C C10B 0.3572(12) 0.4713(7) 0.258(2) 0.034(4) Uiso d PD 0.292(6) A 2
C C11B 0.4442(9) 0.5144(5) 0.345(2) 0.027(3) Uiso d P 0.292(6) A 2
H H11B 0.4222 0.5506 0.4033 0.032 Uiso calc PR 0.292(6) A 2
C C12B 0.5668(9) 0.4966(6) 0.334(3) 0.035(3) Uiso d P 0.292(6) A 2
H H12B 0.5946 0.4622 0.3948 0.042 Uiso calc PR 0.292(6) A 2
C C13B 0.6410(16) 0.5363(7) 0.221(2) 0.027(3) Uiso d P 0.292(6) A 2
C C14B 0.7498(16) 0.5288(9) 0.241(2) 0.025(4) Uiso d P 0.292(6) A 2
H H14B 0.7751 0.4910 0.2865 0.030 Uiso calc PR 0.292(6) A 2
C C15B 0.8236(15) 0.5706(8) 0.202(2) 0.028(4) Uiso d P 0.292(6) A 2
H H15B 0.8988 0.5652 0.2299 0.034 Uiso calc PR 0.292(6) A 2
C C16B 0.692(2) 0.6327(14) 0.111(4) 0.025(7) Uiso d P 0.292(6) A 2
H H16B 0.6727 0.6739 0.0892 0.030 Uiso calc PR 0.292(6) A 2
C C17B 0.601(4) 0.594(2) 0.131(5) 0.041(11) Uiso d P 0.292(6) A 2
H H17B 0.5281 0.6017 0.0944 0.049 Uiso calc PR 0.292(6) A 2
C C18B 0.8654(16) 0.6754(9) 0.083(3) 0.040(4) Uiso d P 0.292(6) A 2
H H18D 0.8352 0.7023 -0.0077 0.061 Uiso calc PR 0.292(6) A 2
H H18E 0.9353 0.6587 0.0418 0.061 Uiso calc PR 0.292(6) A 2
H H18F 0.8772 0.6985 0.1908 0.061 Uiso calc PR 0.292(6) A 2
C C19 0.8411(3) 0.82014(19) 0.6071(6) 0.0318(9) Uani d . 1 . .
H H19A 0.7774 0.8426 0.5776 0.038 Uiso calc R 1 . .
C C20 0.9073(3) 0.79817(19) 0.4741(6) 0.0336(9) Uani d . 1 . .
H H20A 0.8892 0.8048 0.3545 0.040 Uiso calc R 1 . .
C C21 1.0008(3) 0.76615(19) 0.5203(6) 0.0336(9) Uani d . 1 . .
C C22 1.0283(3) 0.7563(2) 0.6960(6) 0.0342(9) Uani d . 1 . .
H H22A 1.0928 0.7344 0.7254 0.041 Uiso calc R 1 . .
C C23 0.9611(3) 0.77848(16) 0.8261(7) 0.0322(8) Uani d . 1 . .
H H23A 0.9794 0.7723 0.9458 0.039 Uiso calc R 1 . .
C C24 0.8656(3) 0.81016(17) 0.7818(5) 0.0265(8) Uani d . 1 . .

loop_
_atom_site_aniso_label
_atom_site_aniso_U_11
_atom_site_aniso_U_22
_atom_site_aniso_U_33
_atom_site_aniso_U_12
_atom_site_aniso_U_13
_atom_site_aniso_U_23
Br1 0.03289(17) 0.0388(2) 0.0375(2) -0.00330(17) 0.0114(2) -0.0081(3)
S1 0.0279(4) 0.0316(5) 0.0250(4) -0.0001(4) 0.0058(4) 0.0027(4)
O1 0.0363(16) 0.085(3) 0.0320(17) 0.0042(17) 0.0021(15) -0.0159(18)
O2 0.0474(16) 0.0455(18) 0.039(2) 0.0191(14) 0.0116(15) 0.0103(14)
O3 0.059(2) 0.0385(18) 0.058(2) -0.0128(15) 0.0293(18) -0.0001(16)
N1A 0.025(3) 0.037(4) 0.060(6) -0.002(3) 0.007(4) 0.006(4)
C1A 0.068(3) 0.033(2) 0.096(4) 0.0093(18) -0.032(2) -0.003(2)
C2A 0.074(6) 0.034(4) 0.074(7) 0.005(3) -0.048(5) -0.003(4)
C3A 0.068(3) 0.033(2) 0.096(4) 0.0093(18) -0.032(2) -0.003(2)
C4A 0.068(3) 0.033(2) 0.096(4) 0.0093(18) -0.032(2) -0.003(2)
C5A 0.054(6) 0.062(6) 0.046(6) 0.019(5) 0.007(5) 0.001(5)
C6A 0.051(7) 0.033(5) 0.057(6) -0.002(5) -0.004(6) 0.013(3)
C7A 0.074(6) 0.034(5) 0.064(6) -0.018(5) -0.011(5) 0.007(4)
C8A 0.057(4) 0.019(3) 0.047(4) -0.014(3) 0.001(4) -0.006(3)
C9A 0.049(4) 0.025(4) 0.046(4) -0.014(3) -0.018(4) 0.006(3)
C10A 0.043(4) 0.015(3) 0.105(7) 0.002(3) -0.046(4) 0.001(4)
C11A 0.068(3) 0.033(2) 0.096(4) 0.0093(18) -0.032(2) -0.003(2)
C12A 0.068(3) 0.033(2) 0.096(4) 0.0093(18) -0.032(2) -0.003(2)
C13A 0.026(3) 0.040(4) 0.040(4) 0.010(3) -0.015(3) -0.016(3)
C14A 0.029(3) 0.028(4) 0.034(3) -0.005(3) -0.006(3) -0.002(3)
C15A 0.020(3) 0.046(5) 0.063(5) 0.002(3) -0.001(3) 0.015(4)
C16A 0.018(4) 0.038(5) 0.040(5) 0.008(4) -0.003(4) 0.014(3)
C17A 0.028(4) 0.039(5) 0.035(6) -0.001(3) 0.006(5) -0.011(5)
C18A 0.028(3) 0.043(4) 0.076(6) -0.007(3) 0.007(4) 0.002(4)
C19 0.032(2) 0.033(2) 0.030(2) 0.0022(17) 0.0073(18) 0.0056(18)
C20 0.038(2) 0.035(2) 0.028(2) 0.0010(18) 0.0026(19) -0.0005(17)
C21 0.0284(18) 0.034(2) 0.038(2) -0.0001(18) 0.0107(17) -0.0008(19)
C22 0.0301(19) 0.038(2) 0.034(2) 0.0012(18) 0.0032(18) 0.0035(18)
C23 0.0283(15) 0.036(2) 0.032(2) -0.0015(14) 0.004(2) 0.005(2)
C24 0.0283(16) 0.024(2) 0.0275(19) -0.0038(16) 0.0047(15) 0.0039(15)

loop_
_atom_type_symbol
_atom_type_description
_atom_type_scat_dispersion_real
_atom_type_scat_dispersion_imag
_atom_type_scat_source
C C 0.0033 0.0016 'International Tables Vol C Tables 4.2.6.8 and 6.1.1.4'
H H 0.0000 0.0000 'International Tables Vol C Tables 4.2.6.8 and 6.1.1.4'
N N 0.0061 0.0033 'International Tables Vol C Tables 4.2.6.8 and 6.1.1.4'
O O 0.0106 0.0060 'International Tables Vol C Tables 4.2.6.8 and 6.1.1.4'
S S 0.1246 0.1234 'International Tables Vol C Tables 4.2.6.8 and 6.1.1.4'
Br Br -0.2901 2.4595 'International Tables Vol C Tables 4.2.6.8 and 6.1.1.4'

loop_
_geom_angle_atom_site_label_1
_geom_angle_atom_site_label_2
_geom_angle_atom_site_label_3
_geom_angle_site_symmetry_1
_geom_angle_site_symmetry_3
_geom_angle
_geom_angle_publ_flag
O2 S1 O1 . . 114.1(2) ?
O2 S1 O3 . . 112.96(19) ?
O1 S1 O3 . . 112.9(2) ?
O2 S1 C24 . . 105.91(18) ?
O1 S1 C24 . . 105.27(17) ?
O3 S1 C24 . . 104.71(18) ?
C15A N1A C16A . . 119.7(8) ?
C15A N1A C18A . . 119.9(7) ?
C16A N1A C18A . . 120.4(8) ?
C10A C1A C6A . . 122.9(9) ?
C10A C1A C2A . . 121.7(9) ?
C6A C1A C2A . . 115.2(10) ?
C3A C2A C1A . . 121.5(10) ?
C3A C2A H2AA . . 119.2 ?
C1A C2A H2AA . . 119.2 ?
C2A C3A C4A . . 120.1(10) ?
C2A C3A H3AA . . 119.9 ?
C4A C3A H3AA . . 119.9 ?
C5A C4A C3A . . 124.5(12) ?
C5A C4A H4AA . . 117.8 ?
C3A C4A H4AA . . 117.8 ?
C4A C5A C6A . . 116.0(11) ?
C4A C5A H5AA . . 122.0 ?
C6A C5A H5AA . . 122.0 ?
C1A C6A C5A . . 122.5(10) ?
C1A C6A C7A . . 115.8(10) ?
C5A C6A C7A . . 121.7(10) ?
C8A C7A C6A . . 119.9(9) ?
C8A C7A H7AA . . 120.0 ?
C6A C7A H7AA . . 120.0 ?
C7A C8A C9A . . 121.1(7) ?
C7A C8A H8AA . . 119.4 ?
C9A C8A H8AA . . 119.4 ?
C10A C9A C8A . . 121.1(8) ?
C10A C9A H9AA . . 119.4 ?
C8A C9A H9AA . . 119.4 ?
C9A C10A C1A . . 119.0(7) ?
C9A C10A C11A . . 123.9(8) ?
C1A C10A C11A . . 116.8(7) ?
C12A C11A C10A . . 122.2(7) ?
C12A C11A H11A . . 118.9 ?
C10A C11A H11A . . 118.9 ?
C11A C12A C13A . . 122.4(7) ?
C11A C12A H12A . . 118.8 ?
C13A C12A H12A . . 118.8 ?
C17A C13A C14A . . 116.0(8) ?
C17A C13A C12A . . 126.0(8) ?
C14A C13A C12A . . 117.0(6) ?
C15A C14A C13A . . 121.3(6) ?
C15A C14A H14A . . 119.3 ?
C13A C14A H14A . . 119.3 ?
C14A C15A N1A . . 120.7(6) ?
C14A C15A H15A . . 119.6 ?
N1A C15A H15A . . 119.6 ?
C17A C16A N1A . . 117.4(11) ?
C17A C16A H16A . . 121.3 ?
N1A C16A H16A . . 121.3 ?
C16A C17A C13A . . 124.5(13) ?
C16A C17A H17A . . 117.7 ?
C13A C17A H17A . . 117.7 ?
C16B N1B C15B . . 119(2) ?
C16B N1B C18B . . 120(2) ?
C15B N1B C18B . . 119.2(18) ?
C6B C1B C2B . . 123.2(18) ?
C6B C1B C10B . . 117.5(17) ?
C2B C1B C10B . . 118.7(14) ?
C3B C2B C1B . . 115.8(17) ?
C3B C2B H2BA . . 122.1 ?
C1B C2B H2BA . . 122.1 ?
C2B C3B C4B . . 123.4(18) ?
C2B C3B H3BA . . 118.3 ?
C4B C3B H3BA . . 118.3 ?
C5B C4B C3B . . 111.3(17) ?
C5B C4B H4BA . . 124.3 ?
C3B C4B H4BA . . 124.3 ?
C6B C5B C4B . . 129(2) ?
C6B C5B H5BA . . 115.7 ?
C4B C5B H5BA . . 115.7 ?
C5B C6B C7B . . 118(2) ?
C5B C6B C1B . . 117(3) ?
C7B C6B C1B . . 125(2) ?
C6B C7B C8B . . 116(2) ?
C6B C7B H7BA . . 121.8 ?
C8B C7B H7BA . . 121.8 ?
C7B C8B C9B . . 119.6(18) ?
C7B C8B H8BA . . 120.2 ?
C9B C8B H8BA . . 120.2 ?
C10B C9B C8B . . 123.2(17) ?
C10B C9B H9BA . . 118.4 ?
C8B C9B H9BA . . 118.4 ?
C9B C10B C1B . . 116.6(16) ?
C9B C10B C11B . . 124.9(15) ?
C1B C10B C11B . . 118.5(12) ?
C12B C11B C10B . . 118.5(11) ?
C12B C11B H11B . . 120.7 ?
C10B C11B H11B . . 120.7 ?
C13B C12B C11B . . 117.4(13) ?
C13B C12B H12B . . 121.3 ?
C11B C12B H12B . . 121.3 ?
C14B C13B C17B . . 118(2) ?
C14B C13B C12B . . 116.9(16) ?
C17B C13B C12B . . 123(2) ?
C15B C14B C13B . . 124.2(18) ?
C15B C14B H14B . . 117.9 ?
C13B C14B H14B . . 117.9 ?
C14B C15B N1B . . 117.0(17) ?
C14B C15B H15B . . 121.5 ?
N1B C15B H15B . . 121.5 ?
N1B C16B C17B . . 132(3) ?
N1B C16B H16B . . 114.1 ?
C17B C16B H16B . . 114.1 ?
C16B C17B C13B . . 108(3) ?
C16B C17B H17B . . 126.2 ?
C13B C17B H17B . . 126.2 ?
N1B C18B H18D . . 109.5 ?
N1B C18B H18E . . 109.5 ?
H18D C18B H18E . . 109.5 ?
N1B C18B H18F . . 109.5 ?
H18D C18B H18F . . 109.5 ?
H18E C18B H18F . . 109.5 ?
C24 C19 C20 . . 121.6(4) ?
C24 C19 H19A . . 119.2 ?
C20 C19 H19A . . 119.2 ?
C19 C20 C21 . . 118.2(4) ?
C19 C20 H20A . . 120.9 ?
C21 C20 H20A . . 120.9 ?
C20 C21 C22 . . 121.3(4) ?
C20 C21 Br1 . . 119.0(3) ?
C22 C21 Br1 . . 119.7(3) ?
C23 C22 C21 . . 119.4(4) ?
C23 C22 H22A . . 120.3 ?
C21 C22 H22A . . 120.3 ?
C22 C23 C24 . . 120.0(5) ?
C22 C23 H23A . . 120.0 ?
C24 C23 H23A . . 120.0 ?
C19 C24 C23 . . 119.4(4) ?
C19 C24 S1 . . 120.7(3) ?
C23 C24 S1 . . 119.9(3) ?

loop_
_geom_bond_atom_site_label_1
_geom_bond_atom_site_label_2
_geom_bond_site_symmetry_2
_geom_bond_distance
_geom_bond_publ_flag
Br1 C21 . 1.905(4) ?
S1 O2 . 1.433(3) ?
S1 O1 . 1.439(3) ?
S1 O3 . 1.453(3) ?
S1 C24 . 1.780(4) ?
N1A C15A . 1.357(12) ?
N1A C16A . 1.410(13) ?
N1A C18A . 1.485(10) ?
C1A C10A . 1.407(13) ?
C1A C6A . 1.428(14) ?
C1A C2A . 1.465(12) ?
C2A C3A . 1.361(15) ?
C2A H2AA . 0.9500 ?
C3A C4A . 1.374(15) ?
C3A H3AA . 0.9500 ?
C4A C5A . 1.368(14) ?
C4A H4AA . 0.9500 ?
C5A C6A . 1.448(15) ?
C5A H5AA . 0.9500 ?
C6A C7A . 1.453(16) ?
C7A C8A . 1.398(13) ?
C7A H7AA . 0.9500 ?
C8A C9A . 1.398(9) ?
C8A H8AA . 0.9500 ?
C9A C10A . 1.369(10) ?
C9A H9AA . 0.9500 ?
C10A C11A . 1.454(10) ?
C11A C12A . 1.353(10) ?
C11A H11A . 0.9500 ?
C12A C13A . 1.477(10) ?
C12A H12A . 0.9500 ?
C13A C17A . 1.382(17) ?
C13A C14A . 1.385(9) ?
C14A C15A . 1.350(10) ?
C14A H14A . 0.9500 ?
C15A H15A . 0.9500 ?
C16A C17A . 1.327(18) ?
C16A H16A . 0.9500 ?
C17A H17A . 0.9500 ?
C18A H18A . 0.9800 ?
C18A H18B . 0.9800 ?
C18A H18C . 0.9800 ?
N1B C16B . 1.17(3) ?
N1B C15B . 1.41(3) ?
N1B C18B . 1.52(3) ?
C1B C6B . 1.37(3) ?
C1B C2B . 1.45(2) ?
C1B C10B . 1.50(2) ?
C2B C3B . 1.41(3) ?
C2B H2BA . 0.9500 ?
C3B C4B . 1.47(2) ?
C3B H3BA . 0.9500 ?
C4B C5B . 1.42(3) ?
C4B H4BA . 0.9500 ?
C5B C6B . 1.33(3) ?
C5B H5BA . 0.9500 ?
C6B C7B . 1.36(4) ?
C7B C8B . 1.42(3) ?
C7B H7BA . 0.9500 ?
C8B C9B . 1.43(3) ?
C8B H8BA . 0.9500 ?
C9B C10B . 1.30(2) ?
C9B H9BA . 0.9500 ?
C10B C11B . 1.57(2) ?
C11B C12B . 1.552(15) ?
C11B H11B . 0.9500 ?
C12B C13B . 1.52(2) ?
C12B H12B . 0.9500 ?
C13B C14B . 1.35(2) ?
C13B C17B . 1.52(5) ?
C14B C15B . 1.32(2) ?
C14B H14B . 0.9500 ?
C15B H15B . 0.9500 ?
C16B C17B . 1.41(5) ?
C16B H16B . 0.9500 ?
C17B H17B . 0.9500 ?
C18B H18D . 0.9800 ?
C18B H18E . 0.9800 ?
C18B H18F . 0.9800 ?
C19 C24 . 1.383(6) ?
C19 C20 . 1.383(6) ?
C19 H19A . 0.9500 ?
C20 C21 . 1.388(6) ?
C20 H20A . 0.9500 ?
C21 C22 . 1.398(6) ?
C22 C23 . 1.378(6) ?
C22 H22A . 0.9500 ?
C23 C24 . 1.399(5) ?
C23 H23A . 0.9500 ?

loop_
_geom_hbond_atom_site_label_D
_geom_hbond_atom_site_label_H
_geom_hbond_atom_site_label_A
_geom_hbond_site_symmetry_A
_geom_hbond_distance_DH
_geom_hbond_distance_HA
_geom_hbond_distance_DA
_geom_hbond_angle_DHA
_geom_hbond_publ_flag
C2A H2AA O1 3_464 0.95 2.53 3.392(11) 151 y
C5A H5AA O2 4_544 0.95 2.47 3.362(10) 157 y
C11A H11A O1 3_464 0.95 2.34 3.282(10) 175 y
C14A H14A O2 4_644 0.95 2.44 3.373(7) 169 y
C16A H16A O3 1_554 0.95 2.49 3.361(11) 153 y
C17A H17A O1 3_464 0.95 2.35 3.227(14) 153 y
C18A H18A O3 1_554 0.98 2.57 3.501(8) 159 y
C19 H19A O2 1_555 0.95 2.56 2.930(5) 103 y
C20 H20A O1 1_554 0.95 2.34 3.252(5) 161 y
C22 H22A O3 3_565 0.95 2.51 3.274(6) 137 y
C4A H4AA Cg2 2_565 0.95 2.84 3.659(14) 145 y
C7A H7AA Cg4 2_664 0.95 2.88 3.657(9) 140 y
C4B H4BA Cg2 2_565 0.95 2.90 3.59(2) 130 y

loop_
_geom_torsion_atom_site_label_1
_geom_torsion_atom_site_label_2
_geom_torsion_atom_site_label_3
_geom_torsion_atom_site_label_4
_geom_torsion_site_symmetry_1
_geom_torsion_site_symmetry_2
_geom_torsion_site_symmetry_3
_geom_torsion_site_symmetry_4
_geom_torsion
_geom_torsion_publ_flag
C10A C1A C2A C3A . . . . -173.3(10) ?
C6A C1A C2A C3A . . . . 2.1(15) ?
C1A C2A C3A C4A . . . . -0.4(16) ?
C2A C3A C4A C5A . . . . -3.1(17) ?
C3A C4A C5A C6A . . . . 4.5(17) ?
C10A C1A C6A C5A . . . . 174.8(10) ?
C2A C1A C6A C5A . . . . -0.5(16) ?
C10A C1A C6A C7A . . . . -3.7(16) ?
C2A C1A C6A C7A . . . . -179.0(9) ?
C4A C5A C6A C1A . . . . -2.6(17) ?
C4A C5A C6A C7A . . . . 175.9(10) ?
C1A C6A C7A C8A . . . . 4.2(14) ?
C5A C6A C7A C8A . . . . -174.4(10) ?
C6A C7A C8A C9A . . . . -2.7(13) ?
C7A C8A C9A C10A . . . . 0.3(11) ?
C8A C9A C10A C1A . . . . 0.2(12) ?
C8A C9A C10A C11A . . . . 173.6(8) ?
C6A C1A C10A C9A . . . . 1.6(14) ?
C2A C1A C10A C9A . . . . 176.6(9) ?
C6A C1A C10A C11A . . . . -172.3(9) ?
C2A C1A C10A C11A . . . . 2.8(13) ?
C9A C10A C11A C12A . . . . -26.5(14) ?
C1A C10A C11A C12A . . . . 147.0(10) ?
C10A C11A C12A C13A . . . . 173.6(8) ?
C11A C12A C13A C17A . . . . -9.3(15) ?
C11A C12A C13A C14A . . . . 158.9(8) ?
C17A C13A C14A C15A . . . . -2.2(10) ?
C12A C13A C14A C15A . . . . -171.6(7) ?
C13A C14A C15A N1A . . . . 0.8(11) ?
C16A N1A C15A C14A . . . . -2.1(14) ?
C18A N1A C15A C14A . . . . 179.5(7) ?
C15A N1A C16A C17A . . . . 5.0(16) ?
C18A N1A C16A C17A . . . . -176.6(10) ?
N1A C16A C17A C13A . . . . -7.0(19) ?
C14A C13A C17A C16A . . . . 5.6(17) ?
C12A C13A C17A C16A . . . . 173.9(11) ?
C6B C1B C2B C3B . . . . 0.6(16) ?
C10B C1B C2B C3B . . . . -169.9(11) ?
C1B C2B C3B C4B . . . . 4.4(14) ?
C2B C3B C4B C5B . . . . -7(2) ?
C3B C4B C5B C6B . . . . 6(3) ?
C4B C5B C6B C7B . . . . 177(2) ?
C4B C5B C6B C1B . . . . -2(4) ?
C2B C1B C6B C5B . . . . -2(3) ?
C10B C1B C6B C5B . . . . 168.5(19) ?
C2B C1B C6B C7B . . . . 179.5(19) ?
C10B C1B C6B C7B . . . . -10(3) ?
C5B C6B C7B C8B . . . . 179(2) ?
C1B C6B C7B C8B . . . . -2(4) ?
C6B C7B C8B C9B . . . . 9(3) ?
C7B C8B C9B C10B . . . . -2(3) ?
C8B C9B C10B C1B . . . . -11(2) ?
C8B C9B C10B C11B . . . . 165.7(15) ?
C6B C1B C10B C9B . . . . 16(2) ?
C2B C1B C10B C9B . . . . -172.8(12) ?
C6B C1B C10B C11B . . . . -160.3(17) ?
C2B C1B C10B C11B . . . . 10.7(16) ?
C9B C10B C11B C12B . . . . -6(2) ?
C1B C10B C11B C12B . . . . 170.2(13) ?
C10B C11B C12B C13B . . . . 111.9(15) ?
C11B C12B C13B C14B . . . . 166.2(15) ?
C11B C12B C13B C17B . . . . 4(3) ?
C17B C13B C14B C15B . . . . 7(3) ?
C12B C13B C14B C15B . . . . -156.7(17) ?
C13B C14B C15B N1B . . . . -7(3) ?
C16B N1B C15B C14B . . . . 12(3) ?
C18B N1B C15B C14B . . . . 175.3(17) ?
C15B N1B C16B C17B . . . . -20(5) ?
C18B N1B C16B C17B . . . . 177(3) ?
N1B C16B C17B C13B . . . . 18(5) ?
C14B C13B C17B C16B . . . . -9(3) ?
C12B C13B C17B C16B . . . . 153(2) ?
C24 C19 C20 C21 . . . . -0.9(6) ?
C19 C20 C21 C22 . . . . -0.1(6) ?
C19 C20 C21 Br1 . . . . -179.6(3) ?
C20 C21 C22 C23 . . . . 0.3(7) ?
Br1 C21 C22 C23 . . . . 179.7(3) ?
C21 C22 C23 C24 . . . . 0.6(6) ?
C20 C19 C24 C23 . . . . 1.7(6) ?
C20 C19 C24 S1 . . . . -176.4(3) ?
C22 C23 C24 C19 . . . . -1.6(6) ?
C22 C23 C24 S1 . . . . 176.6(3) ?
O2 S1 C24 C19 . . . . -23.2(4) ?
O1 S1 C24 C19 . . . . -144.4(3) ?
O3 S1 C24 C19 . . . . 96.4(4) ?
O2 S1 C24 C23 . . . . 158.7(3) ?
O1 S1 C24 C23 . . . . 37.5(4) ?
O3 S1 C24 C23 . . . . -81.7(3) ?
